data_4038911
loop_
_publ_author_name
'Zhao, Yinjiao'
'Li, Yuda'
'Wang, Bei'
'Zhao, Jingfeng'
'Li, Liang'
'Luo, Xiao-Dong'
'Zhang, Hongbin'

_publ_section_title
;
 Total Synthesis of Dactylicapnosines A and B.
;
_journal_name_full 'The Journal of organic chemistry'
_journal_paper_doi 10.1021/acs.joc.0c01900
_journal_year 2020
_chemical_formula_moiety 'C26 H31 N O10, C H2 Cl2'
_chemical_formula_sum 'C27 H33 Cl2 N O10'
_chemical_formula_weight 602.44
_space_group_crystal_system triclinic
_space_group_IT_number 2
_space_group_name_Hall '-P 1'
_space_group_name_H-M_alt 'P -1'
_atom_sites_solution_hydrogens mixed
_atom_sites_solution_primary direct
_atom_sites_solution_secondary difmap
_audit_creation_method SHELXL-2014/7
_cell_angle_alpha 104.931(3)
_cell_angle_beta 105.413(2)
_cell_angle_gamma 92.310(3)
_cell_formula_units_Z 2
_cell_length_a 8.0864(13)
_cell_length_b 12.184(2)
_cell_length_c 15.082(3)
_cell_measurement_reflns_used 7662
_cell_measurement_temperature 100(2)
_cell_measurement_theta_max 30.78
_cell_measurement_theta_min 2.56
_cell_volume 1374.7(4)
_computing_cell_refinement 'Bruker SAINT'
_computing_data_collection 'Bruker APEX2'
_computing_data_reduction 'Bruker SAINT'
_computing_molecular_graphics 'Bruker SHELXTL'
_computing_publication_material 'Bruker SHELXTL'
_computing_structure_refinement 'SHELXL-2014 (Sheldrick 2014)'
_computing_structure_solution 'SHELXS-97 (Sheldrick 2008)'
_diffrn_ambient_temperature 100(2)
_diffrn_measured_fraction_theta_full 0.995
_diffrn_measured_fraction_theta_max 0.912
_diffrn_measurement_device_type 'Bruker APEX-II CCD'
_diffrn_measurement_method '\f and \w scans'
_diffrn_radiation_type MoK\a
_diffrn_radiation_wavelength 0.71073
_diffrn_reflns_av_R_equivalents 0.0296
_diffrn_reflns_av_unetI/netI 0.0402
_diffrn_reflns_Laue_measured_fraction_full 0.995
_diffrn_reflns_Laue_measured_fraction_max 0.912
_diffrn_reflns_limit_h_max 11
_diffrn_reflns_limit_h_min -11
_diffrn_reflns_limit_k_max 17
_diffrn_reflns_limit_k_min -17
_diffrn_reflns_limit_l_max 21
_diffrn_reflns_limit_l_min -21
_diffrn_reflns_number 18442
_diffrn_reflns_point_group_measured_fraction_full 0.995
_diffrn_reflns_point_group_measured_fraction_max 0.912
_diffrn_reflns_theta_full 25.242
_diffrn_reflns_theta_max 31.034
_diffrn_reflns_theta_min 1.458
_diffrn_source 'fine-focus sealed tube'
_exptl_absorpt_coefficient_mu 0.296
_exptl_absorpt_correction_type multi-scan
_exptl_absorpt_process_details sadabs
_exptl_crystal_colour yellow
_exptl_crystal_density_diffrn 1.455
_exptl_crystal_description block
_exptl_crystal_F_000 632
_exptl_crystal_size_max 0.630
_exptl_crystal_size_mid 0.510
_exptl_crystal_size_min 0.430
_exptl_transmission_factor_max 0.2134
_exptl_transmission_factor_min 0.1575
_refine_diff_density_max 2.311
_refine_diff_density_min -2.675
_refine_diff_density_rms 0.166
_refine_ls_extinction_method none
_refine_ls_goodness_of_fit_ref 1.071
_refine_ls_hydrogen_treatment mixed
_refine_ls_matrix_type full
_refine_ls_number_parameters 372
_refine_ls_number_reflns 8005
_refine_ls_number_restraints 0
_refine_ls_restrained_S_all 1.071
_refine_ls_R_factor_all 0.1213
_refine_ls_R_factor_gt 0.1029
_refine_ls_shift/su_max 0.076
_refine_ls_shift/su_mean 0.001
_refine_ls_structure_factor_coef Fsqd
_refine_ls_weighting_details 'w=1/[\s^2^(Fo^2^)+(0.1996P)^2^+3.3628P] where P=(Fo^2^+2Fc^2^)/3'
_refine_ls_weighting_scheme calc
_refine_ls_wR_factor_gt 0.3081
_refine_ls_wR_factor_ref 0.3293
_reflns_Friedel_coverage 0.000
_reflns_number_gt 6307
_reflns_number_total 8005
_reflns_threshold_expression 'I > 2\s(I)'
_cod_data_source_file jo0c01900_si_002.cif
_cod_data_source_block mo_zhb_zyj4_0m
_cod_database_code 4038911
_shelx_shelxl_version_number 2014/7
_shelx_space_group_comment
;
The symmetry employed for this shelxl refinement is uniquely defined
by the following loop, which should always be used as a source of
symmetry information in preference to the above space-group names.
They are only intended as comments.
;
_shelx_estimated_absorpt_t_min 0.836
_shelx_estimated_absorpt_t_max 0.883

loop_
_space_group_symop_operation_xyz
'x, y, z'
'-x, -y, -z'

loop_
_atom_site_label
_atom_site_type_symbol
_atom_site_fract_x
_atom_site_fract_y
_atom_site_fract_z
_atom_site_U_iso_or_equiv
_atom_site_adp_type
_atom_site_occupancy
_atom_site_site_symmetry_order
_atom_site_calc_flag
_atom_site_refinement_flags_posn
_atom_site_refinement_flags_adp
_atom_site_refinement_flags_occupancy
_atom_site_disorder_assembly
_atom_site_disorder_group
O1 O 0.3987(3) 0.61512(19) 0.67288(16) 0.0173(4) Uani 1 1 d . . . . .
Cl1 Cl 0.9010(3) 1.01302(17) 0.09213(15) 0.0835(6) Uani 1 1 d . . . . .
O2 O 0.6659(3) 0.74955(19) 0.20582(16) 0.0182(4) Uani 1 1 d . . . . .
O3 O 0.2077(3) 0.6094(2) 0.53021(18) 0.0252(5) Uani 1 1 d . . . . .
O4 O 0.1149(3) 0.5195(2) 0.19009(17) 0.0239(5) Uani 1 1 d . . . . .
O5 O 0.0991(3) 0.67667(19) 0.08078(16) 0.0190(4) Uani 1 1 d . . . . .
O6 O 0.2713(3) 0.8670(2) 0.20043(18) 0.0216(5) Uani 1 1 d . . . . .
H10 H 0.320(7) 0.916(5) 0.211(4) 0.032 Uiso 1 1 d . U . . .
O7 O 0.5844(3) 0.97875(18) 0.31845(16) 0.0184(4) Uani 1 1 d . . . . .
O8 O 0.7945(3) 1.11302(18) 0.48912(17) 0.0214(5) Uani 1 1 d . . . . .
O9 O 0.5228(3) 0.8433(2) 0.10345(18) 0.0237(5) Uani 1 1 d . . . . .
Cl2 Cl 0.6763(3) 0.8648(2) -0.09259(16) 0.0860(6) Uani 1 1 d . . . . .
N1 N 0.4970(3) 0.6565(2) 0.55781(19) 0.0165(5) Uani 1 1 d . . . . .
C1 C 0.1739(5) 0.4599(3) 0.6519(3) 0.0242(6) Uani 1 1 d . . . . .
H30 H 0.1065 0.4645 0.5888 0.036 Uiso 1 1 calc R U . . .
H1 H 0.0967 0.4320 0.6837 0.036 Uiso 1 1 calc R U . . .
H29 H 0.2607 0.4071 0.6443 0.036 Uiso 1 1 calc R U . . .
C2 C 0.2634(4) 0.5777(3) 0.7122(2) 0.0174(5) Uani 1 1 d . . . . .
C3 C 0.3536(4) 0.6253(3) 0.5832(2) 0.0175(5) Uani 1 1 d . . . . .
C4 C 0.4743(3) 0.6867(2) 0.4708(2) 0.0146(5) Uani 1 1 d . . . . .
C5 C 0.3635(4) 0.6204(2) 0.3866(2) 0.0165(5) Uani 1 1 d . . . . .
H6 H 0.3011 0.5514 0.3842 0.020 Uiso 1 1 calc R U . . .
C6 C 0.3449(4) 0.6573(2) 0.3039(2) 0.0152(5) Uani 1 1 d . . . . .
C7 C 0.4303(3) 0.7578(2) 0.3026(2) 0.0134(5) Uani 1 1 d . . . . .
C8 C 0.3765(4) 0.7762(2) 0.2028(2) 0.0155(5) Uani 1 1 d . . . . .
C9 C 0.5301(4) 0.7944(2) 0.1644(2) 0.0160(5) Uani 1 1 d . . . . .
C10 C 0.8129(4) 0.7523(3) 0.1685(3) 0.0235(6) Uani 1 1 d . . . . .
H2 H 0.7725 0.7358 0.0986 0.035 Uiso 1 1 calc R U . . .
H19 H 0.8865 0.6947 0.1857 0.035 Uiso 1 1 calc R U . . .
H18 H 0.8793 0.8283 0.1958 0.035 Uiso 1 1 calc R U . . .
C11 C 0.1381(4) 0.6678(3) 0.7221(3) 0.0246(6) Uani 1 1 d . . . . .
H32 H 0.2031 0.7422 0.7600 0.037 Uiso 1 1 calc R U . . .
H31 H 0.0566 0.6462 0.7543 0.037 Uiso 1 1 calc R U . . .
H3 H 0.0744 0.6726 0.6584 0.037 Uiso 1 1 calc R U . . .
C12 C 0.6709(4) 0.6891(3) 0.6250(2) 0.0178(5) Uani 1 1 d . . . . .
H24 H 0.7562 0.6508 0.5951 0.021 Uiso 1 1 calc R U . . .
H25 H 0.6757 0.6648 0.6834 0.021 Uiso 1 1 calc R U . . .
C13 C 0.7145(4) 0.8184(3) 0.6517(2) 0.0188(5) Uani 1 1 d . . . . .
H5 H 0.6419 0.8562 0.6913 0.023 Uiso 1 1 calc R U . . .
H4 H 0.8370 0.8399 0.6899 0.023 Uiso 1 1 calc R U . . .
C14 C 0.6835(4) 0.8589(2) 0.5621(2) 0.0156(5) Uani 1 1 d . . . . .
C15 C 0.5697(3) 0.7908(2) 0.4745(2) 0.0137(5) Uani 1 1 d . . . . .
C16 C 0.2238(4) 0.6008(2) 0.2094(2) 0.0160(5) Uani 1 1 d . . . . .
C17 C 0.2574(4) 0.6624(2) 0.1373(2) 0.0153(5) Uani 1 1 d . . . . .
C18 C 0.1030(4) 0.7249(3) 0.0036(2) 0.0244(6) Uani 1 1 d . . . . .
H8 H 0.2210 0.7304 -0.0018 0.037 Uiso 1 1 calc R U . . .
H7 H 0.0652 0.8014 0.0166 0.037 Uiso 1 1 calc R U . . .
H9 H 0.0255 0.6758 -0.0565 0.037 Uiso 1 1 calc R U . . .
C19 C 0.5438(3) 0.8298(2) 0.3898(2) 0.0135(5) Uani 1 1 d . . . . .
C20 C 0.6254(4) 0.9394(2) 0.3985(2) 0.0141(5) Uani 1 1 d . . . . .
C21 C 0.7162(5) 1.0389(3) 0.2958(3) 0.0282(7) Uani 1 1 d . . . . .
H13 H 0.7189 1.1213 0.3235 0.042 Uiso 1 1 calc R U . . .
H11 H 0.6915 1.0219 0.2262 0.042 Uiso 1 1 calc R U . . .
H12 H 0.8284 1.0147 0.3224 0.042 Uiso 1 1 calc R U . . .
C22 C 0.7307(4) 1.0060(2) 0.4864(2) 0.0154(5) Uani 1 1 d . . . . .
C23 C 0.9242(4) 1.1778(3) 0.5727(2) 0.0207(6) Uani 1 1 d . . . . .
H16 H 0.8791 1.1897 0.6283 0.031 Uiso 1 1 calc R U . . .
H15 H 0.9571 1.2520 0.5645 0.031 Uiso 1 1 calc R U . . .
H14 H 1.0257 1.1361 0.5829 0.031 Uiso 1 1 calc R U . . .
C24 C 0.7632(4) 0.9635(2) 0.5666(2) 0.0166(5) Uani 1 1 d . . . . .
H17 H 0.8416 1.0076 0.6253 0.020 Uiso 1 1 calc R U . . .
O10 O 0.3599(3) 0.59893(17) 0.08425(15) 0.0155(4) Uani 1 1 d . . . . .
C26 C 0.2786(4) 0.4879(3) 0.0235(2) 0.0182(5) Uani 1 1 d . . . . .
H21 H 0.2631 0.4382 0.0632 0.027 Uiso 1 1 calc R U . . .
H22 H 0.3516 0.4544 -0.0164 0.027 Uiso 1 1 calc R U . . .
H23 H 0.1658 0.4955 -0.0176 0.027 Uiso 1 1 calc R U . . .
C25 C 0.3671(5) 0.5721(3) 0.8108(2) 0.0251(6) Uani 1 1 d . . . . .
H27 H 0.4486 0.5153 0.8038 0.038 Uiso 1 1 calc R U . . .
H26 H 0.2886 0.5501 0.8444 0.038 Uiso 1 1 calc R U . . .
H28 H 0.4310 0.6472 0.8475 0.038 Uiso 1 1 calc R U . . .
C27 C 0.7049(13) 0.9892(7) 0.0046(7) 0.085(2) Uani 1 1 d . . . . .
H27A H 0.6919 1.0565 -0.0210 0.102 Uiso 1 1 calc R U . . .
H27B H 0.6114 0.9839 0.0349 0.102 Uiso 1 1 calc R U . . .

loop_
_atom_site_aniso_label
_atom_site_aniso_U_11
_atom_site_aniso_U_22
_atom_site_aniso_U_33
_atom_site_aniso_U_23
_atom_site_aniso_U_13
_atom_site_aniso_U_12
O1 0.0120(9) 0.0234(10) 0.0183(10) 0.0090(8) 0.0044(7) 0.0004(7)
Cl1 0.1251(18) 0.0711(11) 0.0715(11) 0.0199(9) 0.0576(12) 0.0079(11)
O2 0.0152(9) 0.0200(10) 0.0211(10) 0.0054(8) 0.0087(8) 0.0018(8)
O3 0.0134(10) 0.0427(14) 0.0218(11) 0.0167(10) 0.0024(8) -0.0031(9)
O4 0.0226(11) 0.0249(11) 0.0210(11) 0.0009(9) 0.0079(9) -0.0091(9)
O5 0.0129(9) 0.0220(10) 0.0204(10) 0.0044(8) 0.0037(8) 0.0020(8)
O6 0.0191(10) 0.0159(10) 0.0273(12) 0.0030(9) 0.0051(9) 0.0045(8)
O7 0.0197(10) 0.0160(9) 0.0197(10) 0.0060(8) 0.0056(8) -0.0015(8)
O8 0.0252(11) 0.0111(9) 0.0237(11) 0.0007(8) 0.0051(9) -0.0048(8)
O9 0.0256(11) 0.0258(11) 0.0226(11) 0.0104(9) 0.0086(9) -0.0007(9)
Cl2 0.0864(13) 0.0947(14) 0.0765(12) 0.0268(11) 0.0206(10) 0.0056(11)
N1 0.0115(10) 0.0200(11) 0.0194(11) 0.0080(9) 0.0046(9) -0.0013(8)
C1 0.0263(15) 0.0218(14) 0.0258(15) 0.0065(12) 0.0111(12) -0.0043(12)
C2 0.0168(12) 0.0197(13) 0.0197(13) 0.0094(11) 0.0083(10) 0.0018(10)
C3 0.0147(12) 0.0195(13) 0.0205(13) 0.0080(10) 0.0064(10) 0.0016(10)
C4 0.0129(11) 0.0143(12) 0.0183(12) 0.0037(10) 0.0080(10) 0.0017(9)
C5 0.0149(12) 0.0152(12) 0.0195(13) 0.0022(10) 0.0081(10) -0.0010(9)
C6 0.0128(11) 0.0151(12) 0.0179(12) 0.0012(10) 0.0081(10) -0.0008(9)
C7 0.0105(11) 0.0128(11) 0.0180(12) 0.0027(9) 0.0074(9) 0.0020(9)
C8 0.0139(11) 0.0138(12) 0.0191(13) 0.0041(10) 0.0055(10) 0.0026(9)
C9 0.0168(12) 0.0148(12) 0.0160(12) 0.0011(10) 0.0080(10) -0.0024(9)
C10 0.0176(13) 0.0280(15) 0.0264(15) 0.0043(12) 0.0123(12) 0.0009(11)
C11 0.0227(14) 0.0271(15) 0.0317(17) 0.0143(13) 0.0143(13) 0.0082(12)
C12 0.0114(11) 0.0197(13) 0.0223(13) 0.0069(11) 0.0039(10) 0.0002(9)
C13 0.0173(12) 0.0197(13) 0.0184(13) 0.0038(11) 0.0050(10) 0.0000(10)
C14 0.0133(11) 0.0145(12) 0.0188(13) 0.0022(10) 0.0066(10) 0.0019(9)
C15 0.0113(11) 0.0122(11) 0.0183(12) 0.0027(10) 0.0066(9) 0.0024(9)
C16 0.0128(11) 0.0163(12) 0.0175(12) 0.0002(10) 0.0068(10) -0.0014(9)
C17 0.0125(11) 0.0153(12) 0.0170(12) 0.0020(10) 0.0052(10) 0.0004(9)
C18 0.0211(14) 0.0277(16) 0.0227(15) 0.0084(12) 0.0023(12) 0.0017(12)
C19 0.0121(11) 0.0119(11) 0.0171(12) 0.0020(9) 0.0070(9) 0.0022(9)
C20 0.0131(11) 0.0118(11) 0.0177(12) 0.0024(9) 0.0063(9) 0.0021(9)
C21 0.0341(18) 0.0236(15) 0.0277(16) 0.0079(13) 0.0113(14) -0.0104(13)
C22 0.0152(12) 0.0100(11) 0.0201(13) 0.0007(10) 0.0067(10) 0.0009(9)
C23 0.0181(13) 0.0141(12) 0.0253(15) -0.0010(11) 0.0051(11) -0.0013(10)
C24 0.0151(12) 0.0139(12) 0.0188(13) 0.0006(10) 0.0055(10) -0.0001(9)
O10 0.0141(9) 0.0136(9) 0.0180(9) 0.0001(7) 0.0076(7) 0.0004(7)
C26 0.0168(12) 0.0167(13) 0.0178(13) -0.0021(10) 0.0066(10) -0.0010(10)
C25 0.0263(15) 0.0325(17) 0.0208(14) 0.0128(13) 0.0084(12) 0.0035(13)
C27 0.104(6) 0.079(5) 0.105(6) 0.058(5) 0.050(5) 0.030(4)

loop_
_atom_type_symbol
_atom_type_description
_atom_type_scat_dispersion_real
_atom_type_scat_dispersion_imag
_atom_type_scat_source
C C 0.0033 0.0016 'International Tables Vol C Tables 4.2.6.8 and 6.1.1.4'
H H 0.0000 0.0000 'International Tables Vol C Tables 4.2.6.8 and 6.1.1.4'
N N 0.0061 0.0033 'International Tables Vol C Tables 4.2.6.8 and 6.1.1.4'
O O 0.0106 0.0060 'International Tables Vol C Tables 4.2.6.8 and 6.1.1.4'
Cl Cl 0.1484 0.1585 'International Tables Vol C Tables 4.2.6.8 and 6.1.1.4'

loop_
_geom_angle_atom_site_label_1
_geom_angle_atom_site_label_2
_geom_angle_atom_site_label_3
_geom_angle
_geom_angle_site_symmetry_1
_geom_angle_site_symmetry_3
_geom_angle_publ_flag
C3 O1 C2 119.3(2) . . ?
C9 O2 C10 116.1(2) . . ?
C17 O5 C18 116.1(2) . . ?
C8 O6 H10 110(5) . . ?
C20 O7 C21 119.9(3) . . ?
C22 O8 C23 118.6(3) . . ?
C3 N1 C4 119.5(2) . . ?
C3 N1 C12 123.6(3) . . ?
C4 N1 C12 115.1(2) . . ?
C2 C1 H30 109.5 . . ?
C2 C1 H1 109.5 . . ?
H30 C1 H1 109.5 . . ?
C2 C1 H29 109.5 . . ?
H30 C1 H29 109.5 . . ?
H1 C1 H29 109.5 . . ?
O1 C2 C1 110.6(2) . . ?
O1 C2 C25 102.6(2) . . ?
C1 C2 C25 110.1(3) . . ?
O1 C2 C11 110.1(2) . . ?
C1 C2 C11 113.0(3) . . ?
C25 C2 C11 110.0(3) . . ?
O3 C3 O1 125.5(3) . . ?
O3 C3 N1 123.4(3) . . ?
O1 C3 N1 111.0(2) . . ?
C5 C4 N1 121.4(2) . . ?
C5 C4 C15 121.0(3) . . ?
N1 C4 C15 117.6(2) . . ?
C4 C5 C6 118.1(3) . . ?
C4 C5 H6 121.0 . . ?
C6 C5 H6 121.0 . . ?
C7 C6 C5 124.0(3) . . ?
C7 C6 C16 110.7(3) . . ?
C5 C6 C16 125.2(3) . . ?
C6 C7 C19 119.1(3) . . ?
C6 C7 C8 111.3(2) . . ?
C19 C7 C8 129.5(2) . . ?
O6 C8 C7 111.1(2) . . ?
O6 C8 C9 111.2(2) . . ?
C7 C8 C9 113.2(2) . . ?
O6 C8 C17 106.7(2) . . ?
C7 C8 C17 104.3(2) . . ?
C9 C8 C17 109.9(2) . . ?
O9 C9 O2 125.9(3) . . ?
O9 C9 C8 122.6(3) . . ?
O2 C9 C8 111.4(2) . . ?
O2 C10 H2 109.5 . . ?
O2 C10 H19 109.5 . . ?
H2 C10 H19 109.5 . . ?
O2 C10 H18 109.5 . . ?
H2 C10 H18 109.5 . . ?
H19 C10 H18 109.5 . . ?
C2 C11 H32 109.5 . . ?
C2 C11 H31 109.5 . . ?
H32 C11 H31 109.5 . . ?
C2 C11 H3 109.5 . . ?
H32 C11 H3 109.5 . . ?
H31 C11 H3 109.5 . . ?
N1 C12 C13 109.2(2) . . ?
N1 C12 H24 109.8 . . ?
C13 C12 H24 109.8 . . ?
N1 C12 H25 109.8 . . ?
C13 C12 H25 109.8 . . ?
H24 C12 H25 108.3 . . ?
C14 C13 C12 110.4(2) . . ?
C14 C13 H5 109.6 . . ?
C12 C13 H5 109.6 . . ?
C14 C13 H4 109.6 . . ?
C12 C13 H4 109.6 . . ?
H5 C13 H4 108.1 . . ?
C24 C14 C15 120.0(3) . . ?
C24 C14 C13 119.9(3) . . ?
C15 C14 C13 120.0(2) . . ?
C14 C15 C4 120.5(3) . . ?
C14 C15 C19 119.3(2) . . ?
C4 C15 C19 120.2(3) . . ?
O4 C16 C6 126.7(3) . . ?
O4 C16 C17 125.1(3) . . ?
C6 C16 C17 108.2(2) . . ?
O5 C17 O10 113.4(2) . . ?
O5 C17 C16 107.8(2) . . ?
O10 C17 C16 109.6(2) . . ?
O5 C17 C8 115.9(2) . . ?
O10 C17 C8 105.8(2) . . ?
C16 C17 C8 103.9(2) . . ?
O5 C18 H8 109.5 . . ?
O5 C18 H7 109.5 . . ?
H8 C18 H7 109.5 . . ?
O5 C18 H9 109.5 . . ?
H8 C18 H9 109.5 . . ?
H7 C18 H9 109.5 . . ?
C20 C19 C7 123.8(3) . . ?
C20 C19 C15 118.6(3) . . ?
C7 C19 C15 117.5(2) . . ?
O7 C20 C22 122.2(2) . . ?
O7 C20 C19 117.0(2) . . ?
C22 C20 C19 120.6(3) . . ?
O7 C21 H13 109.5 . . ?
O7 C21 H11 109.5 . . ?
H13 C21 H11 109.5 . . ?
O7 C21 H12 109.5 . . ?
H13 C21 H12 109.5 . . ?
H11 C21 H12 109.5 . . ?
O8 C22 C20 116.4(3) . . ?
O8 C22 C24 123.6(3) . . ?
C20 C22 C24 120.0(3) . . ?
O8 C23 H16 109.5 . . ?
O8 C23 H15 109.5 . . ?
H16 C23 H15 109.5 . . ?
O8 C23 H14 109.5 . . ?
H16 C23 H14 109.5 . . ?
H15 C23 H14 109.5 . . ?
C14 C24 C22 121.4(3) . . ?
C14 C24 H17 119.3 . . ?
C22 C24 H17 119.3 . . ?
C17 O10 C26 114.9(2) . . ?
O10 C26 H21 109.5 . . ?
O10 C26 H22 109.5 . . ?
H21 C26 H22 109.5 . . ?
O10 C26 H23 109.5 . . ?
H21 C26 H23 109.5 . . ?
H22 C26 H23 109.5 . . ?
C2 C25 H27 109.5 . . ?
C2 C25 H26 109.5 . . ?
H27 C25 H26 109.5 . . ?
C2 C25 H28 109.5 . . ?
H27 C25 H28 109.5 . . ?
H26 C25 H28 109.5 . . ?
Cl1 C27 Cl2 115.4(5) . . ?
Cl1 C27 H27A 108.4 . . ?
Cl2 C27 H27A 108.4 . . ?
Cl1 C27 H27B 108.4 . . ?
Cl2 C27 H27B 108.4 . . ?
H27A C27 H27B 107.5 . . ?

loop_
_geom_bond_atom_site_label_1
_geom_bond_atom_site_label_2
_geom_bond_distance
_geom_bond_site_symmetry_2
_geom_bond_publ_flag
O1 C3 1.343(4) . ?
O1 C2 1.484(3) . ?
Cl1 C27 1.730(10) . ?
O2 C9 1.325(4) . ?
O2 C10 1.447(4) . ?
O3 C3 1.212(4) . ?
O4 C16 1.219(4) . ?
O5 C17 1.382(3) . ?
O5 C18 1.439(4) . ?
O6 C8 1.425(3) . ?
O6 H10 0.66(6) . ?
O7 C20 1.377(4) . ?
O7 C21 1.431(4) . ?
O8 C22 1.369(3) . ?
O8 C23 1.425(4) . ?
O9 C9 1.207(4) . ?
Cl2 C27 1.774(10) . ?
N1 C3 1.383(4) . ?
N1 C4 1.420(4) . ?
N1 C12 1.467(4) . ?
C1 C2 1.518(4) . ?
C1 H30 0.9800 . ?
C1 H1 0.9800 . ?
C1 H29 0.9800 . ?
C2 C25 1.520(4) . ?
C2 C11 1.529(4) . ?
C4 C5 1.370(4) . ?
C4 C15 1.439(4) . ?
C5 C6 1.406(4) . ?
C5 H6 0.9500 . ?
C6 C7 1.388(4) . ?
C6 C16 1.470(4) . ?
C7 C19 1.428(4) . ?
C7 C8 1.529(4) . ?
C8 C9 1.534(4) . ?
C8 C17 1.583(4) . ?
C10 H2 0.9800 . ?
C10 H19 0.9800 . ?
C10 H18 0.9800 . ?
C11 H32 0.9800 . ?
C11 H31 0.9800 . ?
C11 H3 0.9800 . ?
C12 C13 1.523(4) . ?
C12 H24 0.9900 . ?
C12 H25 0.9900 . ?
C13 C14 1.518(4) . ?
C13 H5 0.9900 . ?
C13 H4 0.9900 . ?
C14 C24 1.382(4) . ?
C14 C15 1.417(4) . ?
C15 C19 1.442(4) . ?
C16 C17 1.543(4) . ?
C17 O10 1.417(3) . ?
C18 H8 0.9800 . ?
C18 H7 0.9800 . ?
C18 H9 0.9800 . ?
C19 C20 1.424(4) . ?
C20 C22 1.390(4) . ?
C21 H13 0.9800 . ?
C21 H11 0.9800 . ?
C21 H12 0.9800 . ?
C22 C24 1.402(4) . ?
C23 H16 0.9800 . ?
C23 H15 0.9800 . ?
C23 H14 0.9800 . ?
C24 H17 0.9500 . ?
O10 C26 1.439(3) . ?
C26 H21 0.9800 . ?
C26 H22 0.9800 . ?
C26 H23 0.9800 . ?
C25 H27 0.9800 . ?
C25 H26 0.9800 . ?
C25 H28 0.9800 . ?
C27 H27A 0.9900 . ?
C27 H27B 0.9900 . ?

loop_
_geom_hbond_atom_site_label_D
_geom_hbond_atom_site_label_H
_geom_hbond_atom_site_label_A
_geom_hbond_distance_DH
_geom_hbond_distance_HA
_geom_hbond_distance_DA
_geom_hbond_angle_DHA
_geom_hbond_site_symmetry_A
C27 H27B O9 0.99 2.39 3.143(8) 132.0 .
C27 H27A O9 0.99 2.42 3.261(8) 142.3 2_675
C26 H21 O4 0.98 2.53 3.086(4) 115.6 .
C21 H11 O9 0.98 2.52 3.205(4) 126.6 .
C21 H11 Cl1 0.98 2.95 3.708(4) 135.2 .
C18 H8 O9 0.98 2.63 3.412(4) 137.0 .
C11 H3 O3 0.98 2.43 3.006(4) 117.2 .
C1 H30 O3 0.98 2.65 3.445(4) 137.9 2_566
C1 H30 O3 0.98 2.37 2.951(4) 117.0 .
O6 H10 O7 0.66(6) 2.27(6) 2.741(3) 130(6) .
C27 H27B O9 0.99 2.39 3.143(8) 132.0 .
C27 H27A O9 0.99 2.42 3.261(8) 142.3 2_675
C26 H21 O4 0.98 2.53 3.086(4) 115.6 .
C21 H11 O9 0.98 2.52 3.205(4) 126.6 .
C21 H11 Cl1 0.98 2.95 3.708(4) 135.2 .
C18 H8 O9 0.98 2.63 3.412(4) 137.0 .
C11 H3 O3 0.98 2.43 3.006(4) 117.2 .
C1 H30 O3 0.98 2.37 2.951(4) 117.0 .
O6 H10 O7 0.66(6) 2.27(6) 2.741(3) 130(6) .
C1 H30 O3 0.98 2.37 2.951(4) 117.0 .
C1 H30 O3 0.98 2.65 3.445(4) 137.9 2_566
C11 H3 O3 0.98 2.43 3.006(4) 117.2 .
C18 H8 O9 0.98 2.63 3.412(4) 137.0 .
C21 H11 Cl1 0.98 2.95 3.708(4) 135.2 .
C21 H11 O9 0.98 2.52 3.205(4) 126.6 .
C26 H21 O4 0.98 2.53 3.086(4) 115.6 .
C27 H27A O9 0.99 2.42 3.261(8) 142.3 2_675
C27 H27B O9 0.99 2.39 3.143(8) 132.0 .

loop_
_geom_torsion_atom_site_label_1
_geom_torsion_atom_site_label_2
_geom_torsion_atom_site_label_3
_geom_torsion_atom_site_label_4
_geom_torsion
_geom_torsion_site_symmetry_1
_geom_torsion_site_symmetry_2
_geom_torsion_site_symmetry_3
_geom_torsion_site_symmetry_4
_geom_torsion_publ_flag
C3 O1 C2 C1 60.1(3) . . . . ?
C3 O1 C2 C25 177.4(3) . . . . ?
C3 O1 C2 C11 -65.5(3) . . . . ?
C2 O1 C3 O3 2.2(5) . . . . ?
C2 O1 C3 N1 -177.6(2) . . . . ?
C4 N1 C3 O3 8.7(5) . . . . ?
C12 N1 C3 O3 172.4(3) . . . . ?
C4 N1 C3 O1 -171.4(2) . . . . ?
C12 N1 C3 O1 -7.7(4) . . . . ?
C3 N1 C4 C5 -47.7(4) . . . . ?
C12 N1 C4 C5 147.3(3) . . . . ?
C3 N1 C4 C15 131.3(3) . . . . ?
C12 N1 C4 C15 -33.8(3) . . . . ?
N1 C4 C5 C6 178.5(2) . . . . ?
C15 C4 C5 C6 -0.4(4) . . . . ?
C4 C5 C6 C7 -0.8(4) . . . . ?
C4 C5 C6 C16 -175.8(3) . . . . ?
C5 C6 C7 C19 -0.4(4) . . . . ?
C16 C6 C7 C19 175.2(2) . . . . ?
C5 C6 C7 C8 -177.5(3) . . . . ?
C16 C6 C7 C8 -2.0(3) . . . . ?
C6 C7 C8 O6 108.3(3) . . . . ?
C19 C7 C8 O6 -68.5(4) . . . . ?
C6 C7 C8 C9 -125.8(3) . . . . ?
C19 C7 C8 C9 57.5(4) . . . . ?
C6 C7 C8 C17 -6.3(3) . . . . ?
C19 C7 C8 C17 177.0(3) . . . . ?
C10 O2 C9 O9 -5.1(4) . . . . ?
C10 O2 C9 C8 174.4(2) . . . . ?
O6 C8 C9 O9 -31.0(4) . . . . ?
C7 C8 C9 O9 -156.9(3) . . . . ?
C17 C8 C9 O9 86.9(3) . . . . ?
O6 C8 C9 O2 149.5(2) . . . . ?
C7 C8 C9 O2 23.6(3) . . . . ?
C17 C8 C9 O2 -92.6(3) . . . . ?
C3 N1 C12 C13 -104.7(3) . . . . ?
C4 N1 C12 C13 59.7(3) . . . . ?
N1 C12 C13 C14 -51.6(3) . . . . ?
C12 C13 C14 C24 -159.6(3) . . . . ?
C12 C13 C14 C15 22.1(4) . . . . ?
C24 C14 C15 C4 -174.4(3) . . . . ?
C13 C14 C15 C4 3.9(4) . . . . ?
C24 C14 C15 C19 2.6(4) . . . . ?
C13 C14 C15 C19 -179.1(2) . . . . ?
C5 C4 C15 C14 179.9(3) . . . . ?
N1 C4 C15 C14 0.9(4) . . . . ?
C5 C4 C15 C19 2.9(4) . . . . ?
N1 C4 C15 C19 -176.1(2) . . . . ?
C7 C6 C16 O4 -170.2(3) . . . . ?
C5 C6 C16 O4 5.3(5) . . . . ?
C7 C6 C16 C17 9.8(3) . . . . ?
C5 C6 C16 C17 -174.7(3) . . . . ?
C18 O5 C17 O10 -53.8(3) . . . . ?
C18 O5 C17 C16 -175.3(2) . . . . ?
C18 O5 C17 C8 68.9(3) . . . . ?
O4 C16 C17 O5 43.6(4) . . . . ?
C6 C16 C17 O5 -136.4(2) . . . . ?
O4 C16 C17 O10 -80.3(3) . . . . ?
C6 C16 C17 O10 99.7(3) . . . . ?
O4 C16 C17 C8 167.0(3) . . . . ?
C6 C16 C17 C8 -13.0(3) . . . . ?
O6 C8 C17 O5 11.7(3) . . . . ?
C7 C8 C17 O5 129.4(2) . . . . ?
C9 C8 C17 O5 -108.9(3) . . . . ?
O6 C8 C17 O10 138.3(2) . . . . ?
C7 C8 C17 O10 -104.0(2) . . . . ?
C9 C8 C17 O10 17.7(3) . . . . ?
O6 C8 C17 C16 -106.3(2) . . . . ?
C7 C8 C17 C16 11.4(3) . . . . ?
C9 C8 C17 C16 133.1(2) . . . . ?
C6 C7 C19 C20 -174.0(2) . . . . ?
C8 C7 C19 C20 2.5(4) . . . . ?
C6 C7 C19 C15 2.8(4) . . . . ?
C8 C7 C19 C15 179.3(3) . . . . ?
C14 C15 C19 C20 -4.0(4) . . . . ?
C4 C15 C19 C20 173.0(2) . . . . ?
C14 C15 C19 C7 179.0(2) . . . . ?
C4 C15 C19 C7 -4.0(4) . . . . ?
C21 O7 C20 C22 44.5(4) . . . . ?
C21 O7 C20 C19 -140.5(3) . . . . ?
C7 C19 C20 O7 3.1(4) . . . . ?
C15 C19 C20 O7 -173.7(2) . . . . ?
C7 C19 C20 C22 178.2(2) . . . . ?
C15 C19 C20 C22 1.4(4) . . . . ?
C23 O8 C22 C20 -170.1(3) . . . . ?
C23 O8 C22 C24 11.3(4) . . . . ?
O7 C20 C22 O8 -1.1(4) . . . . ?
C19 C20 C22 O8 -175.9(2) . . . . ?
O7 C20 C22 C24 177.5(3) . . . . ?
C19 C20 C22 C24 2.7(4) . . . . ?
C15 C14 C24 C22 1.6(4) . . . . ?
C13 C14 C24 C22 -176.8(3) . . . . ?
O8 C22 C24 C14 174.2(3) . . . . ?
C20 C22 C24 C14 -4.3(4) . . . . ?
O5 C17 O10 C26 -55.5(3) . . . . ?
C16 C17 O10 C26 65.0(3) . . . . ?
C8 C17 O10 C26 176.5(2) . . . . ?
